data_7248050
loop_
_publ_author_name
'Guerrero-Garc\'ia, Pablo'
'Cepeda, Javier'
'Ortega-Mu\~noz, Mariano'
'Garc\'ia, Jose Angel'
'Navarro, Amparo'
'Choquesillo-Lazarte, Duane'
'Rojas, Sara'
'Di\'eguez, Antonio Rodr\'iguez'
'Quesada-Moreno, Mar\'ia Mar'
'Vit\'orica-Yrez\'abal, I\~nigo J.'

_publ_section_title
;
 Naphthalene-1,8-dicarboxylate based zinc coordination polymers: a
 photophysical study
;
_journal_issue 9
_journal_name_full CrystEngComm
_journal_page_first 1268
_journal_page_last 1277
_journal_paper_doi 10.1039/D3CE01233F
_journal_volume 26
_journal_year 2024
_chemical_formula_moiety 'C17 H11 N O8 Zn, C3 H7 N O'
_chemical_formula_sum 'C20 H18 N2 O9 Zn'
_chemical_formula_weight 495.73
_space_group_crystal_system monoclinic
_space_group_IT_number 15
_space_group_name_Hall '-C 2yc'
_space_group_name_H-M_alt 'C 1 2/c 1'
_atom_sites_solution_hydrogens geom
_atom_sites_solution_primary dual
_audit_creation_date 2023-12-18
_audit_creation_method
;
Olex2 1.5
(compiled 2023.08.24 svn.re1ec1418 for OlexSys, GUI svn.r6817)
;
_audit_update_record
;
2024-01-03 deposited with the CCDC.	2024-01-19 downloaded from the CCDC.
;
_cell_angle_alpha 90
_cell_angle_beta 115.569(3)
_cell_angle_gamma 90
_cell_formula_units_Z 8
_cell_length_a 36.361(4)
_cell_length_b 5.9049(6)
_cell_length_c 21.101(2)
_cell_measurement_reflns_used 9893
_cell_measurement_temperature 100(2)
_cell_measurement_theta_max 66.64
_cell_measurement_theta_min 4.65
_cell_volume 4086.9(7)
_computing_cell_refinement 'SAINT V8.40B (?, 2016)'
_computing_data_collection 'Bruker Apex3, 2019'
_computing_data_reduction 'SAINT V8.40B (?, 2016)'
_computing_molecular_graphics 'Olex2 1.5 (Dolomanov et al., 2009)'
_computing_publication_material 'Olex2 1.5 (Dolomanov et al., 2009)'
_computing_structure_refinement 'SHELXL 2018/3 (Sheldrick, 2015)'
_computing_structure_solution 'XT (Sheldrick, 2015)'
_diffrn_ambient_temperature 100(2)
_diffrn_measured_fraction_theta_full 0.985
_diffrn_measured_fraction_theta_max 0.985
_diffrn_measurement_device_type 'Bruker D8 Venture'
_diffrn_measurement_method '\f and \w scans'
_diffrn_radiation_type CuK\a
_diffrn_radiation_wavelength 1.54178
_diffrn_reflns_av_R_equivalents 0.0372
_diffrn_reflns_av_unetI/netI 0.0310
_diffrn_reflns_Laue_measured_fraction_full 0.985
_diffrn_reflns_Laue_measured_fraction_max 0.985
_diffrn_reflns_limit_h_max 42
_diffrn_reflns_limit_h_min -42
_diffrn_reflns_limit_k_max 7
_diffrn_reflns_limit_k_min -7
_diffrn_reflns_limit_l_max 25
_diffrn_reflns_limit_l_min -22
_diffrn_reflns_number 16962
_diffrn_reflns_point_group_measured_fraction_full 0.985
_diffrn_reflns_point_group_measured_fraction_max 0.985
_diffrn_reflns_theta_full 66.813
_diffrn_reflns_theta_max 66.813
_diffrn_reflns_theta_min 4.646
_exptl_absorpt_coefficient_mu 2.189
_exptl_absorpt_correction_T_max 0.7528
_exptl_absorpt_correction_T_min 0.4901
_exptl_absorpt_correction_type none
_exptl_absorpt_process_details
;
SADABS-2016/2 (Bruker,2016/2) was used for absorption correction.
wR2(int) was 0.1218 before and 0.0624 after correction.
The Ratio of minimum to maximum transmission is 0.6510.
The \l/2 correction factor is Not present.
;
_exptl_crystal_colour yellow
_exptl_crystal_colour_primary yellow
_exptl_crystal_density_diffrn 1.611
_exptl_crystal_description prism
_exptl_crystal_F_000 2032
_exptl_crystal_recrystallization_method 'The material was recrystallised from --- by slow evaporation'
_exptl_crystal_size_max 0.12
_exptl_crystal_size_mid 0.1
_exptl_crystal_size_min 0.1
_refine_diff_density_max 0.794
_refine_diff_density_min -0.573
_refine_diff_density_rms 0.089
_refine_ls_extinction_method none
_refine_ls_goodness_of_fit_ref 1.072
_refine_ls_hydrogen_treatment constr
_refine_ls_matrix_type full
_refine_ls_number_parameters 357
_refine_ls_number_reflns 3559
_refine_ls_number_restraints 382
_refine_ls_restrained_S_all 1.063
_refine_ls_R_factor_all 0.0426
_refine_ls_R_factor_gt 0.0413
_refine_ls_shift/su_max 0.002
_refine_ls_shift/su_mean 0.000
_refine_ls_structure_factor_coef Fsqd
_refine_ls_weighting_details 'w=1/[\s^2^(Fo^2^)+(0.0857P)^2^+6.0075P] where P=(Fo^2^+2Fc^2^)/3'
_refine_ls_weighting_scheme calc
_refine_ls_wR_factor_gt 0.1254
_refine_ls_wR_factor_ref 0.1272
_reflns_Friedel_coverage 0.000
_reflns_number_gt 3378
_reflns_number_total 3559
_reflns_threshold_expression 'I > 2\s(I)'
_cod_data_source_file d3ce01233f2.cif
_cod_data_source_block pg111
_cod_depositor_comments 'Adding full bibliography for 7248050--7248052.cif.'
_cod_original_cell_volume 4086.8(7)
_cod_database_code 7248050
_shelx_shelxl_version_number 2018/3
_shelx_space_group_comment
;
The symmetry employed for this shelxl refinement is uniquely defined
by the following loop, which should always be used as a source of
symmetry information in preference to the above space-group names.
They are only intended as comments.
;
_shelx_estimated_absorpt_t_max 0.811
_shelx_estimated_absorpt_t_min 0.779
_olex2_refinement_description
;
1. Fixed Uiso
 At 1.2 times of:
  All C(H) groups
 At 1.5 times of:
  All C(H,H,H) groups
2. Restrained distances
 N2-C16 \\sim N2A-C16A
 with sigma of 0.02
 N4-C19 \\sim N4-C1A
 with sigma of 0.02
 N2-C15 \\sim N2A-C15A
 with sigma of 0.02
 N2-C17 \\sim N2A-C17A
 with sigma of 0.02
 C15-C16 \\sim C15A-C16A
 with sigma of 0.04
 O8-N2 \\sim O8A-N2A
 with sigma of 0.04
 C16-C17 \\sim C16A-C17A
 with sigma of 0.04
 N1-C1C \\sim N1-C1D
 with sigma of 0.02
 Zn1-O8 \\sim Zn1-O8A
 with sigma of 0.02
 O8-C15 \\sim O8A-C15A
 with sigma of 0.02
 Zn1-C15 \\sim Zn1-C15A
 with sigma of 0.04
 C15-C17 \\sim C15A-C17A
 with sigma of 0.04
3. Restrained planarity
 C18, O9, N4, C19, C1A
 with sigma of 0.1
 C1B, O10, N1, C1C, C1D
 with sigma of 0.1
4. Uiso/Uaniso restraints and constraints
O8 \\sim N2 \\sim C15 \\sim C16 \\sim C17 \\sim O8A \\sim C15A \\sim N2A \\sim
C17A \\sim C16A: within 2A with sigma of 0.04 and sigma for terminal atoms of
0.08 within 2A
C18 \\sim O9 \\sim N4 \\sim C19 \\sim C1A: within 2A with sigma of 0.01 and
sigma for terminal atoms of 0.02 within 2A
C1B \\sim O10 \\sim N1 \\sim C1C \\sim C1D: within 2A with sigma of 0.04 and
sigma for terminal atoms of 0.08 within 2A
C18 \\sim O9 \\sim N4 \\sim C19 \\sim C1A \\sim C1B \\sim O10 \\sim N1 \\sim
C1C \\sim C1D: within 2A with sigma of 0.02 and sigma for terminal atoms of
0.04 within 2A
C16 \\sim C16A: within 2A with sigma of 0.002 and sigma for terminal atoms of
0.04 within 2A
Uanis(C16) \\sim Ueq: with sigma of 0.002 and sigma for terminal atoms of 0.04
Uanis(C16) = Uanis(C16A)
5. Rigid body (RIGU) restrains
 O8A, N2A, C15A, C16A, C17A
 with sigma for 1-2 distances of 0.004 and sigma for 1-3 distances of 0.004
 C18, O9, N4, C19, C1A
 with sigma for 1-2 distances of 0.004 and sigma for 1-3 distances of 0.004
 C19, N4, C18, O9, C1A
 with sigma for 1-2 distances of 0.002 and sigma for 1-3 distances of 0.002
 O8, N2, C15, C16, C17
 with sigma for 1-2 distances of 0.004 and sigma for 1-3 distances of 0.004
 C1B, O10, N1, C1C, C1D
 with sigma for 1-2 distances of 0.004 and sigma for 1-3 distances of 0.004
 C1A, C18, O9, N4, C19, C1B, O10, N1, C1C, C1D
 with sigma for 1-2 distances of 0.002 and sigma for 1-3 distances of 0.002
6. Others
 Sof(O8A)=Sof(C15A)=Sof(H15A)=Sof(N2A)=Sof(C17A)=Sof(H17D)=Sof(H17E)=Sof(H17F)=
 Sof(C16A)=Sof(H16D)=Sof(H16E)=Sof(H16F)=1-FVAR(1)
 Sof(O8)=Sof(N2)=Sof(C15)=Sof(H15)=Sof(C16)=Sof(H16A)=Sof(H16B)=Sof(H16C)=
 Sof(C17)=Sof(H17A)=Sof(H17B)=Sof(H17C)=FVAR(1)
 Sof(C1B)=Sof(H1B)=Sof(O10)=Sof(N1)=Sof(C1C)=Sof(H1CA)=Sof(H1CB)=Sof(H1CC)=
 Sof(C1D)=Sof(H1DA)=Sof(H1DB)=Sof(H1DC)=1-FVAR(2)
 Sof(C18)=Sof(H18)=Sof(O9)=Sof(N4)=Sof(C19)=Sof(H19A)=Sof(H19B)=Sof(H19C)=
 Sof(C1A)=Sof(H1AA)=Sof(H1AB)=Sof(H1AC)=FVAR(2)
7.a Free rotating group:
 C18(O9,N4,C19,C1A), C1B(O10,N1,C1C,C1D)
7.b Me refined with riding coordinates:
 C16(H16A,H16B,H16C), C17(H17A,H17B,H17C), C17A(H17D,H17E,H17F), C16A(H16D,
 H16E,H16F), C19(H19A,H19B,H19C), C1A(H1AA,H1AB,H1AC), C1C(H1CA,H1CB,H1CC),
 C1D(H1DA,H1DB,H1DC)
7.c Aromatic/amide H refined with riding coordinates:
 C3(H3), C4(H4), C9(H9), C10(H10), C15(H15), C15A(H15A), C18(H18), C1B(H1B)
;
_olex2_submission_special_instructions 'No special instructions were received'

loop_
_space_group_symop_operation_xyz
'x, y, z'
'-x, y, -z+1/2'
'x+1/2, y+1/2, z'
'-x+1/2, y+1/2, -z+1/2'
'-x, -y, -z'
'x, -y, z-1/2'
'-x+1/2, -y+1/2, -z'
'x+1/2, -y+1/2, z-1/2'

loop_
_atom_site_label
_atom_site_type_symbol
_atom_site_fract_x
_atom_site_fract_y
_atom_site_fract_z
_atom_site_U_iso_or_equiv
_atom_site_adp_type
_atom_site_occupancy
_atom_site_site_symmetry_order
_atom_site_calc_flag
_atom_site_refinement_flags_posn
_atom_site_refinement_flags_adp
_atom_site_refinement_flags_occupancy
_atom_site_disorder_assembly
_atom_site_disorder_group
C1 C 0.44984(7) 0.7590(4) 0.40585(13) 0.0280(5) Uani 1 1 d . . . . .
C2 C 0.41074(7) 0.8187(4) 0.34304(12) 0.0268(5) Uani 1 1 d . . . . .
C3 C 0.39813(8) 0.6605(5) 0.28978(14) 0.0345(6) Uani 1 1 d . . . . .
H3 H 0.416320 0.542720 0.291445 0.041 Uiso 1 1 calc R U . . .
C4 C 0.35952(9) 0.6683(5) 0.23357(14) 0.0396(6) Uani 1 1 d . . . . .
H4 H 0.351722 0.558422 0.197187 0.048 Uiso 1 1 calc R U . . .
C5 C 0.33294(8) 0.8358(5) 0.23132(14) 0.0362(6) Uani 1 1 d . . . . .
C6 C 0.34440(7) 1.0025(4) 0.28439(13) 0.0299(5) Uani 1 1 d . . . . .
C7 C 0.38423(7) 1.0000(4) 0.34088(12) 0.0259(5) Uani 1 1 d . . . . .
C8 C 0.31583(7) 1.1701(5) 0.28118(14) 0.0353(6) Uani 1 1 d . . . . .
C9 C 0.32555(8) 1.3297(5) 0.33277(16) 0.0410(7) Uani 1 1 d . . . . .
H9 H 0.305711 1.435972 0.331880 0.049 Uiso 1 1 calc R U . . .
C10 C 0.36540(8) 1.3346(5) 0.38733(15) 0.0364(6) Uani 1 1 d . . . . .
H10 H 0.372316 1.447459 0.422705 0.044 Uiso 1 1 calc R U . . .
C11 C 0.39449(7) 1.1806(4) 0.39076(13) 0.0275(5) Uani 1 1 d . . . . .
C12 C 0.43769(7) 1.2434(4) 0.44156(13) 0.0279(5) Uani 1 1 d . . . . .
C13 C 0.27483(9) 1.1731(6) 0.22172(17) 0.0460(7) Uani 1 1 d . . . . .
C14 C 0.29213(10) 0.8457(6) 0.17145(17) 0.0522(8) Uani 1 1 d . . . . .
O1 O 0.47781(6) 0.6772(3) 0.39275(10) 0.0374(4) Uani 1 1 d . . . . .
O2 O 0.44983(5) 0.7735(3) 0.46508(9) 0.0346(4) Uani 1 1 d . . . . .
O3 O 0.46408(5) 1.2306(3) 0.41830(10) 0.0353(4) Uani 1 1 d . . . . .
O4 O 0.44231(6) 1.3276(3) 0.49888(10) 0.0367(4) Uani 1 1 d . . . . .
O5 O 0.27987(9) 0.7132(6) 0.12355(16) 0.0912(11) Uani 1 1 d . . . . .
O6 O 0.24827(7) 1.3026(5) 0.21495(14) 0.0673(7) Uani 1 1 d . . . . .
O7 O 0.26641(6) 1.0175(5) 0.16948(11) 0.0533(6) Uani 1 1 d . . . . .
Zn1 Zn 0.51624(2) 0.42337(5) 0.44944(2) 0.02301(16) Uani 1 1 d D . . . .
O8 O 0.5384(15) 0.306(4) 0.385(2) 0.027(3) Uani 0.38(2) 1 d D U P A 1
N2 N 0.5608(6) 0.015(2) 0.3443(9) 0.046(3) Uani 0.38(2) 1 d D U P A 1
C15 C 0.5481(7) 0.105(3) 0.3876(11) 0.036(4) Uani 0.38(2) 1 d D U P A 1
H15 H 0.546173 0.011988 0.422802 0.043 Uiso 0.38(2) 1 calc R U P A 1
C16 C 0.5671(6) 0.144(4) 0.2917(10) 0.051(2) Uani 0.38(2) 1 d D U P A 1
H16A H 0.576704 0.043470 0.265073 0.076 Uiso 0.38(2) 1 calc R U P A 1
H16B H 0.541404 0.214927 0.259770 0.076 Uiso 0.38(2) 1 calc R U P A 1
H16C H 0.587588 0.261948 0.314735 0.076 Uiso 0.38(2) 1 calc R U P A 1
C17 C 0.5734(10) -0.220(2) 0.3492(15) 0.096(7) Uani 0.38(2) 1 d D U P A 1
H17A H 0.581854 -0.253079 0.311850 0.144 Uiso 0.38(2) 1 calc R U P A 1
H17B H 0.596364 -0.246680 0.395031 0.144 Uiso 0.38(2) 1 calc R U P A 1
H17C H 0.550608 -0.318317 0.343927 0.144 Uiso 0.38(2) 1 calc R U P A 1
O8A O 0.5333(10) 0.304(3) 0.3790(13) 0.039(5) Uani 0.62(2) 1 d D U P A 2
C15A C 0.5370(5) 0.100(2) 0.3709(7) 0.046(3) Uani 0.62(2) 1 d D U P A 2
H15A H 0.532965 -0.002222 0.401975 0.055 Uiso 0.62(2) 1 calc R U P A 2
N2A N 0.5462(4) 0.0157(17) 0.3222(6) 0.056(3) Uani 0.62(2) 1 d D U P A 2
C17A C 0.5483(7) -0.2265(17) 0.3124(11) 0.108(5) Uani 0.62(2) 1 d D U P A 2
H17D H 0.555661 -0.254081 0.273455 0.162 Uiso 0.62(2) 1 calc R U P A 2
H17E H 0.569038 -0.293685 0.355494 0.162 Uiso 0.62(2) 1 calc R U P A 2
H17F H 0.521765 -0.295133 0.301574 0.162 Uiso 0.62(2) 1 calc R U P A 2
C16A C 0.5536(4) 0.157(2) 0.2734(7) 0.051(2) Uani 0.62(2) 1 d D U P A 2
H16D H 0.559966 0.061362 0.241385 0.076 Uiso 0.62(2) 1 calc R U P A 2
H16E H 0.529210 0.247032 0.246200 0.076 Uiso 0.62(2) 1 calc R U P A 2
H16F H 0.576613 0.257810 0.299156 0.076 Uiso 0.62(2) 1 calc R U P A 2
C18 C 0.3332(4) 0.2703(16) 0.0699(5) 0.153(4) Uani 0.502(8) 1 d G U P B 1
H18 H 0.326839 0.425440 0.058522 0.184 Uiso 0.502(8) 1 calc R U P B 1
O9 O 0.3487(5) 0.220(2) 0.1323(4) 0.174(6) Uani 0.502(8) 1 d G U P B 1
N4 N 0.3242(3) 0.1235(15) 0.0154(4) 0.132(4) Uani 0.502(8) 1 d DG U P B 1
C19 C 0.3058(7) 0.200(2) -0.0572(4) 0.189(7) Uani 0.502(8) 1 d DG U P B 1
H19A H 0.301729 0.069733 -0.088414 0.284 Uiso 0.502(8) 1 calc R U P B 1
H19B H 0.279371 0.270454 -0.067771 0.284 Uiso 0.502(8) 1 calc R U P B 1
H19C H 0.323725 0.310083 -0.064372 0.284 Uiso 0.502(8) 1 calc R U P B 1
C1A C 0.3330(6) -0.1169(16) 0.0284(5) 0.178(6) Uani 0.502(8) 1 d DG U P B 1
H1AA H 0.324648 -0.196400 -0.016442 0.267 Uiso 0.502(8) 1 calc R U P B 1
H1AB H 0.362341 -0.138202 0.056911 0.267 Uiso 0.502(8) 1 calc R U P B 1
H1AC H 0.318011 -0.178111 0.053586 0.267 Uiso 0.502(8) 1 calc R U P B 1
C1B C 0.3287(4) 0.1059(11) 0.0777(4) 0.137(4) Uani 0.498(8) 1 d G U P B -2
H1B H 0.328650 -0.054997 0.077478 0.165 Uiso 0.498(8) 1 calc R U P B -2
O10 O 0.3319(4) 0.1999(16) 0.1316(4) 0.120(4) Uani 0.498(8) 1 d G U P B -2
N1 N 0.3253(3) 0.2121(13) 0.0180(3) 0.105(3) Uani 0.498(8) 1 d DG U P B -2
C1C C 0.3216(5) 0.0859(19) -0.0435(4) 0.142(6) Uani 0.498(8) 1 d DG U P B -2
H1CA H 0.319474 0.191792 -0.080701 0.213 Uiso 0.498(8) 1 calc R U P B -2
H1CB H 0.345728 -0.009978 -0.031202 0.213 Uiso 0.498(8) 1 calc R U P B -2
H1CC H 0.297158 -0.009305 -0.060125 0.213 Uiso 0.498(8) 1 calc R U P B -2
C1D C 0.3251(6) 0.4582(13) 0.0142(5) 0.172(7) Uani 0.498(8) 1 d DG U P B -2
H1DA H 0.322445 0.504942 -0.032209 0.259 Uiso 0.498(8) 1 calc R U P B -2
H1DB H 0.302166 0.517977 0.021593 0.259 Uiso 0.498(8) 1 calc R U P B -2
H1DC H 0.350736 0.517366 0.050525 0.259 Uiso 0.498(8) 1 calc R U P B -2

loop_
_atom_site_aniso_label
_atom_site_aniso_U_11
_atom_site_aniso_U_22
_atom_site_aniso_U_33
_atom_site_aniso_U_23
_atom_site_aniso_U_13
_atom_site_aniso_U_12
C1 0.0272(12) 0.0178(11) 0.0347(13) 0.0037(9) 0.0091(10) -0.0018(9)
C2 0.0274(12) 0.0243(12) 0.0279(12) 0.0032(9) 0.0112(9) -0.0030(9)
C3 0.0375(14) 0.0315(14) 0.0344(13) -0.0006(11) 0.0155(11) 0.0022(11)
C4 0.0409(15) 0.0407(16) 0.0330(13) -0.0087(12) 0.0119(11) -0.0059(12)
C5 0.0324(13) 0.0405(15) 0.0307(13) -0.0020(11) 0.0087(11) -0.0048(11)
C6 0.0263(12) 0.0294(13) 0.0307(12) 0.0032(11) 0.0091(10) -0.0027(10)
C7 0.0241(11) 0.0229(11) 0.0291(11) 0.0034(10) 0.0100(9) -0.0036(9)
C8 0.0246(12) 0.0362(14) 0.0393(14) 0.0029(11) 0.0083(11) -0.0009(10)
C9 0.0278(13) 0.0380(15) 0.0517(17) -0.0030(13) 0.0120(12) 0.0047(11)
C10 0.0302(13) 0.0318(14) 0.0434(15) -0.0073(12) 0.0122(11) -0.0023(11)
C11 0.0255(12) 0.0227(11) 0.0314(12) 0.0025(10) 0.0095(10) -0.0040(9)
C12 0.0266(12) 0.0158(11) 0.0351(13) 0.0027(9) 0.0073(10) -0.0033(9)
C13 0.0293(14) 0.0510(18) 0.0470(16) 0.0020(14) 0.0064(12) 0.0015(13)
C14 0.0375(16) 0.062(2) 0.0419(17) -0.0085(16) 0.0034(13) -0.0014(15)
O1 0.0330(9) 0.0290(9) 0.0459(10) 0.0049(8) 0.0130(8) 0.0077(8)
O2 0.0348(9) 0.0313(9) 0.0310(9) 0.0069(7) 0.0080(7) 0.0021(7)
O3 0.0255(9) 0.0322(9) 0.0443(10) -0.0004(8) 0.0114(7) -0.0069(7)
O4 0.0359(10) 0.0294(9) 0.0368(10) -0.0069(8) 0.0081(8) -0.0075(8)
O5 0.0624(17) 0.106(2) 0.0632(17) -0.0429(18) -0.0122(13) 0.0051(16)
O6 0.0352(12) 0.0730(17) 0.0689(16) -0.0051(13) -0.0009(11) 0.0190(12)
O7 0.0318(11) 0.0727(15) 0.0390(11) -0.0061(11) -0.0001(9) 0.0029(11)
Zn1 0.0232(2) 0.0216(2) 0.0252(2) -0.00262(10) 0.01133(16) 0.00032(10)
O8 0.035(6) 0.024(4) 0.033(6) -0.002(4) 0.027(6) 0.001(4)
N2 0.080(9) 0.021(4) 0.068(8) -0.003(5) 0.060(7) 0.006(5)
C15 0.053(9) 0.025(4) 0.045(7) -0.002(4) 0.037(7) 0.001(5)
C16 0.063(6) 0.055(2) 0.044(5) 0.005(3) 0.033(5) 0.009(4)
C17 0.18(2) 0.025(5) 0.147(17) 0.010(8) 0.135(16) 0.028(9)
O8A 0.052(10) 0.029(3) 0.044(6) -0.003(3) 0.029(5) 0.001(3)
C15A 0.066(7) 0.033(3) 0.056(6) 0.000(4) 0.043(6) -0.002(4)
N2A 0.094(7) 0.032(3) 0.068(5) -0.003(3) 0.059(5) 0.002(4)
C17A 0.191(15) 0.042(4) 0.155(13) -0.008(6) 0.135(12) 0.000(7)
C16A 0.063(6) 0.055(2) 0.044(5) 0.005(3) 0.033(5) 0.009(4)
C18 0.203(8) 0.130(7) 0.085(5) -0.021(5) 0.022(6) -0.014(7)
O9 0.180(12) 0.220(11) 0.074(4) -0.046(6) 0.010(5) 0.067(9)
N4 0.193(7) 0.112(5) 0.067(4) -0.011(4) 0.032(5) -0.044(6)
C19 0.269(15) 0.159(12) 0.084(5) 0.005(7) 0.025(9) -0.027(12)
C1A 0.268(14) 0.129(7) 0.122(9) -0.003(7) 0.071(10) -0.001(10)
C1B 0.207(9) 0.136(7) 0.071(5) -0.007(4) 0.062(6) -0.001(8)
O10 0.198(12) 0.104(6) 0.070(4) 0.015(4) 0.068(6) 0.010(7)
N1 0.165(7) 0.104(5) 0.054(4) -0.021(4) 0.054(4) 0.005(6)
C1C 0.224(14) 0.138(10) 0.063(6) -0.014(6) 0.061(8) 0.051(10)
C1D 0.275(18) 0.114(6) 0.143(12) -0.009(7) 0.104(12) 0.000(10)

loop_
_atom_type_symbol
_atom_type_description
_atom_type_scat_dispersion_real
_atom_type_scat_dispersion_imag
_atom_type_scat_source
C C 0.0181 0.0091 'International Tables Vol C Tables 4.2.6.8 and 6.1.1.4'
H H 0.0000 0.0000 'International Tables Vol C Tables 4.2.6.8 and 6.1.1.4'
N N 0.0311 0.0180 'International Tables Vol C Tables 4.2.6.8 and 6.1.1.4'
O O 0.0492 0.0322 'International Tables Vol C Tables 4.2.6.8 and 6.1.1.4'
Zn Zn -1.5491 0.6778 'International Tables Vol C Tables 4.2.6.8 and 6.1.1.4'

loop_
_geom_angle_atom_site_label_1
_geom_angle_atom_site_label_2
_geom_angle_atom_site_label_3
_geom_angle
_geom_angle_site_symmetry_1
_geom_angle_site_symmetry_3
_geom_angle_publ_flag
O1 C1 C2 116.2(2) . . ?
O2 C1 C2 117.0(2) . . ?
O2 C1 O1 126.4(2) . . ?
C3 C2 C1 114.4(2) . . ?
C3 C2 C7 120.0(2) . . ?
C7 C2 C1 124.8(2) . . ?
C2 C3 H3 119.0 . . ?
C2 C3 C4 122.0(3) . . ?
C4 C3 H3 119.0 . . ?
C3 C4 H4 120.3 . . ?
C5 C4 C3 119.3(3) . . ?
C5 C4 H4 120.3 . . ?
C4 C5 C6 120.9(2) . . ?
C4 C5 C14 119.4(3) . . ?
C6 C5 C14 119.6(3) . . ?
C5 C6 C7 120.1(2) . . ?
C5 C6 C8 119.4(2) . . ?
C8 C6 C7 120.5(2) . . ?
C2 C7 C11 125.3(2) . . ?
C6 C7 C2 117.6(2) . . ?
C6 C7 C11 117.1(2) . . ?
C6 C8 C13 120.0(3) . . ?
C9 C8 C6 120.8(2) . . ?
C9 C8 C13 119.2(3) . . ?
C8 C9 H9 120.5 . . ?
C8 C9 C10 119.1(3) . . ?
C10 C9 H9 120.5 . . ?
C9 C10 H10 119.1 . . ?
C11 C10 C9 121.8(3) . . ?
C11 C10 H10 119.1 . . ?
C7 C11 C12 124.3(2) . . ?
C10 C11 C7 120.3(2) . . ?
C10 C11 C12 114.5(2) . . ?
O3 C12 C11 116.3(2) . . ?
O4 C12 C11 116.5(2) . . ?
O4 C12 O3 126.6(2) . . ?
O6 C13 C8 125.3(3) . . ?
O6 C13 O7 116.6(3) . . ?
O7 C13 C8 118.1(3) . . ?
O5 C14 C5 124.4(3) . . ?
O5 C14 O7 117.2(3) . . ?
O7 C14 C5 118.4(3) . . ?
C1 O1 Zn1 124.41(17) . . ?
C1 O2 Zn1 125.42(16) . 5_666 ?
C12 O3 Zn1 126.57(16) . 1_565 ?
C12 O4 Zn1 124.11(17) . 5_676 ?
C13 O7 C14 124.2(2) . . ?
O1 Zn1 O2 158.31(8) . 5_666 ?
O1 Zn1 O3 85.18(7) . 1_545 ?
O1 Zn1 O4 86.87(8) . 5_676 ?
O1 Zn1 Zn1 79.35(6) . 5_666 ?
O2 Zn1 O3 95.10(7) 5_666 1_545 ?
O2 Zn1 Zn1 79.45(5) 5_666 5_666 ?
O3 Zn1 Zn1 78.60(6) 1_545 5_666 ?
O4 Zn1 O2 85.05(7) 5_676 5_666 ?
O4 Zn1 O3 158.38(8) 5_676 1_545 ?
O4 Zn1 Zn1 80.18(6) 5_676 5_666 ?
O8 Zn1 O1 103.4(10) . . ?
O8 Zn1 O2 97.9(11) . 5_666 ?
O8 Zn1 O3 100.4(14) . 1_545 ?
O8 Zn1 O4 101.0(13) . 5_676 ?
O8 Zn1 Zn1 177.0(7) . 5_666 ?
O8A Zn1 O1 100.4(7) . . ?
C15 O8 Zn1 119.7(14) . . ?
C15 N2 C16 123.0(13) . . ?
C15 N2 C17 122.5(13) . . ?
C16 N2 C17 114.2(12) . . ?
O8 C15 N2 122.7(16) . . ?
O8 C15 H15 118.6 . . ?
N2 C15 H15 118.6 . . ?
N2 C16 H16A 109.5 . . ?
N2 C16 H16B 109.5 . . ?
N2 C16 H16C 109.5 . . ?
H16A C16 H16B 109.5 . . ?
H16A C16 H16C 109.5 . . ?
H16B C16 H16C 109.5 . . ?
N2 C17 H17A 109.5 . . ?
N2 C17 H17B 109.5 . . ?
N2 C17 H17C 109.5 . . ?
H17A C17 H17B 109.5 . . ?
H17A C17 H17C 109.5 . . ?
H17B C17 H17C 109.5 . . ?
C15A O8A Zn1 123.0(11) . . ?
O8A C15A H15A 117.9 . . ?
O8A C15A N2A 124.3(11) . . ?
N2A C15A H15A 117.9 . . ?
C15A N2A C17A 122.3(9) . . ?
C15A N2A C16A 122.1(9) . . ?
C16A N2A C17A 115.5(8) . . ?
N2A C17A H17D 109.5 . . ?
N2A C17A H17E 109.5 . . ?
N2A C17A H17F 109.5 . . ?
H17D C17A H17E 109.5 . . ?
H17D C17A H17F 109.5 . . ?
H17E C17A H17F 109.5 . . ?
N2A C16A H16D 109.5 . . ?
N2A C16A H16E 109.5 . . ?
N2A C16A H16F 109.5 . . ?
H16D C16A H16E 109.5 . . ?
H16D C16A H16F 109.5 . . ?
H16E C16A H16F 109.5 . . ?
O9 C18 H18 117.2 . . ?
O9 C18 N4 125.7 . . ?
N4 C18 H18 117.2 . . ?
C18 N4 C19 121.8 . . ?
C18 N4 C1A 120.5 . . ?
C19 N4 C1A 117.7 . . ?
N4 C19 H19A 109.5 . . ?
N4 C19 H19B 109.5 . . ?
N4 C19 H19C 109.5 . . ?
H19A C19 H19B 109.5 . . ?
H19A C19 H19C 109.5 . . ?
H19B C19 H19C 109.5 . . ?
N4 C1A H1AA 109.5 . . ?
N4 C1A H1AB 109.5 . . ?
N4 C1A H1AC 109.5 . . ?
H1AA C1A H1AB 109.5 . . ?
H1AA C1A H1AC 109.5 . . ?
H1AB C1A H1AC 109.5 . . ?
O10 C1B H1B 117.2 . . ?
O10 C1B N1 125.7 . . ?
N1 C1B H1B 117.2 . . ?
C1B N1 C1C 121.7 . . ?
C1B N1 C1D 120.5 . . ?
C1C N1 C1D 117.8 . . ?
N1 C1C H1CA 109.5 . . ?
N1 C1C H1CB 109.5 . . ?
N1 C1C H1CC 109.5 . . ?
H1CA C1C H1CB 109.5 . . ?
H1CA C1C H1CC 109.5 . . ?
H1CB C1C H1CC 109.5 . . ?
N1 C1D H1DA 109.5 . . ?
N1 C1D H1DB 109.5 . . ?
N1 C1D H1DC 109.5 . . ?
H1DA C1D H1DB 109.5 . . ?
H1DA C1D H1DC 109.5 . . ?
H1DB C1D H1DC 109.5 . . ?

loop_
_geom_bond_atom_site_label_1
_geom_bond_atom_site_label_2
_geom_bond_distance
_geom_bond_site_symmetry_2
_geom_bond_publ_flag
C1 C2 1.509(3) . ?
C1 O1 1.260(3) . ?
C1 O2 1.253(3) . ?
C2 C3 1.378(4) . ?
C2 C7 1.428(4) . ?
C3 H3 0.9500 . ?
C3 C4 1.394(4) . ?
C4 H4 0.9500 . ?
C4 C5 1.370(4) . ?
C5 C6 1.412(4) . ?
C5 C14 1.477(4) . ?
C6 C7 1.424(3) . ?
C6 C8 1.415(4) . ?
C7 C11 1.430(4) . ?
C8 C9 1.366(4) . ?
C8 C13 1.477(4) . ?
C9 H9 0.9500 . ?
C9 C10 1.409(4) . ?
C10 H10 0.9500 . ?
C10 C11 1.373(4) . ?
C11 C12 1.517(3) . ?
C12 O3 1.255(3) . ?
C12 O4 1.250(3) . ?
C13 O6 1.191(4) . ?
C13 O7 1.364(4) . ?
C14 O5 1.202(4) . ?
C14 O7 1.368(4) . ?
O1 Zn1 2.0461(18) . ?
O2 Zn1 2.0507(17) 5_666 ?
O3 Zn1 2.0610(17) 1_565 ?
O4 Zn1 2.0504(17) 5_676 ?
Zn1 Zn1 2.9898(6) 5_666 ?
Zn1 O8 1.984(11) . ?
Zn1 O8A 1.972(9) . ?
O8 C15 1.233(13) . ?
N2 C15 1.305(11) . ?
N2 C16 1.443(12) . ?
N2 C17 1.449(12) . ?
C15 H15 0.9500 . ?
C16 H16A 0.9800 . ?
C16 H16B 0.9800 . ?
C16 H16C 0.9800 . ?
C17 H17A 0.9800 . ?
C17 H17B 0.9800 . ?
C17 H17C 0.9800 . ?
O8A C15A 1.228(9) . ?
C15A H15A 0.9500 . ?
C15A N2A 1.310(8) . ?
N2A C17A 1.452(9) . ?
N2A C16A 1.436(8) . ?
C17A H17D 0.9800 . ?
C17A H17E 0.9800 . ?
C17A H17F 0.9800 . ?
C16A H16D 0.9800 . ?
C16A H16E 0.9800 . ?
C16A H16F 0.9800 . ?
C18 H18 0.9500 . ?
C18 O9 1.2242 . ?
C18 N4 1.3625 . ?
N4 C19 1.4532 . ?
N4 C1A 1.4552 . ?
C19 H19A 0.9800 . ?
C19 H19B 0.9800 . ?
C19 H19C 0.9800 . ?
C1A H1AA 0.9800 . ?
C1A H1AB 0.9800 . ?
C1A H1AC 0.9800 . ?
C1B H1B 0.9500 . ?
C1B O10 1.2246 . ?
C1B N1 1.3636 . ?
N1 C1C 1.4519 . ?
N1 C1D 1.4553 . ?
C1C H1CA 0.9800 . ?
C1C H1CB 0.9800 . ?
C1C H1CC 0.9800 . ?
C1D H1DA 0.9800 . ?
C1D H1DB 0.9800 . ?
C1D H1DC 0.9800 . ?

loop_
_geom_torsion_atom_site_label_1
_geom_torsion_atom_site_label_2
_geom_torsion_atom_site_label_3
_geom_torsion_atom_site_label_4
_geom_torsion
_geom_torsion_site_symmetry_1
_geom_torsion_site_symmetry_2
_geom_torsion_site_symmetry_3
_geom_torsion_site_symmetry_4
_geom_torsion_publ_flag
C1 C2 C3 C4 168.8(3) . . . . ?
C1 C2 C7 C6 -165.9(2) . . . . ?
C1 C2 C7 C11 14.5(4) . . . . ?
C2 C1 O1 Zn1 -141.86(17) . . . . ?
C2 C1 O2 Zn1 149.09(16) . . . 5_666 ?
C2 C3 C4 C5 -0.9(4) . . . . ?
C2 C7 C11 C10 -173.9(2) . . . . ?
C2 C7 C11 C12 17.2(4) . . . . ?
C3 C2 C7 C6 3.1(3) . . . . ?
C3 C2 C7 C11 -176.5(2) . . . . ?
C3 C4 C5 C6 1.2(4) . . . . ?
C3 C4 C5 C14 179.4(3) . . . . ?
C4 C5 C6 C7 0.8(4) . . . . ?
C4 C5 C6 C8 -178.6(3) . . . . ?
C4 C5 C14 O5 0.9(6) . . . . ?
C4 C5 C14 O7 -178.5(3) . . . . ?
C5 C6 C7 C2 -2.9(3) . . . . ?
C5 C6 C7 C11 176.8(2) . . . . ?
C5 C6 C8 C9 178.0(3) . . . . ?
C5 C6 C8 C13 -1.6(4) . . . . ?
C5 C14 O7 C13 -4.6(5) . . . . ?
C6 C5 C14 O5 179.2(4) . . . . ?
C6 C5 C14 O7 -0.3(5) . . . . ?
C6 C7 C11 C10 6.5(3) . . . . ?
C6 C7 C11 C12 -162.4(2) . . . . ?
C6 C8 C9 C10 3.9(4) . . . . ?
C6 C8 C13 O6 177.9(3) . . . . ?
C6 C8 C13 O7 -2.9(4) . . . . ?
C7 C2 C3 C4 -1.3(4) . . . . ?
C7 C6 C8 C9 -1.3(4) . . . . ?
C7 C6 C8 C13 179.0(2) . . . . ?
C7 C11 C12 O3 38.2(3) . . . . ?
C7 C11 C12 O4 -150.0(2) . . . . ?
C8 C6 C7 C2 176.5(2) . . . . ?
C8 C6 C7 C11 -3.8(3) . . . . ?
C8 C9 C10 C11 -1.3(5) . . . . ?
C8 C13 O7 C14 6.1(5) . . . . ?
C9 C8 C13 O6 -1.7(5) . . . . ?
C9 C8 C13 O7 177.5(3) . . . . ?
C9 C10 C11 C7 -4.1(4) . . . . ?
C9 C10 C11 C12 165.8(3) . . . . ?
C10 C11 C12 O3 -131.3(2) . . . . ?
C10 C11 C12 O4 40.5(3) . . . . ?
C11 C12 O3 Zn1 150.43(16) . . . 1_565 ?
C11 C12 O4 Zn1 -144.10(17) . . . 5_676 ?
C13 C8 C9 C10 -176.4(3) . . . . ?
C14 C5 C6 C7 -177.5(3) . . . . ?
C14 C5 C6 C8 3.1(4) . . . . ?
O1 C1 C2 C3 42.2(3) . . . . ?
O1 C1 C2 C7 -148.2(2) . . . . ?
O1 C1 O2 Zn1 -22.9(3) . . . 5_666 ?
O2 C1 C2 C3 -130.6(2) . . . . ?
O2 C1 C2 C7 38.9(3) . . . . ?
O2 C1 O1 Zn1 30.2(3) . . . . ?
O3 C12 O4 Zn1 26.7(3) . . . 5_676 ?
O4 C12 O3 Zn1 -20.4(3) . . . 1_565 ?
O5 C14 O7 C13 175.9(4) . . . . ?
O6 C13 O7 C14 -174.6(3) . . . . ?
Zn1 O8 C15 N2 176(2) . . . . ?
Zn1 O8A C15A N2A 176.3(14) . . . . ?
C16 N2 C15 O8 4(4) . . . . ?
C17 N2 C15 O8 178(3) . . . . ?
O8A C15A N2A C17A -177(2) . . . . ?
O8A C15A N2A C16A 1(2) . . . . ?
O9 C18 N4 C19 180.0 . . . . ?
O9 C18 N4 C1A -0.1 . . . . ?
O10 C1B N1 C1C 180.0 . . . . ?
O10 C1B N1 C1D 0.0 . . . . ?
